data_4318752
loop_
_publ_author_name
'Evan Freiberg'
'William M. Davis'
'Terrence Nicholson'
'Alan Davison'
'Alun G. Jones'

_publ_section_title
;
 Reduction of the Pertechnetate Anion with Bidentate Phosphine Ligands
;
_journal_name_full 'Inorganic Chemistry'
_journal_page_first 5667
_journal_page_last 5674
_journal_paper_doi 10.1021/ic020032i
_journal_volume 41
_journal_year 2002
_chemical_formula_moiety TcCl3(Ph2Ppy-P,N)(Ph2Ppy-P)
_chemical_formula_sum 'C34 H28 Cl3 N2 P2 Tc'
_chemical_formula_weight 730.87
_chemical_name_systematic
;
  ?
;
_space_group_IT_number 19
_symmetry_cell_setting orthorhombic
_symmetry_space_group_name_Hall 'P 2ac 2ab'
_symmetry_space_group_name_H-M 'P 21 21 21'
_atom_sites_solution_hydrogens geom
_atom_sites_solution_primary direct
_atom_sites_solution_secondary difmap
_audit_creation_method SHELXL-97
_cell_angle_alpha 90.00
_cell_angle_beta 90.00
_cell_angle_gamma 90.00
_cell_formula_units_Z 4
_cell_length_a 11.222(2)
_cell_length_b 15.089(3)
_cell_length_c 18.763(4)
_cell_measurement_temperature 183(2)
_cell_volume 3177.1(11)
_computing_cell_refinement 'Bruker SMART'
_computing_data_collection 'Bruker SMART'
_computing_data_reduction 'Bruker SHELXTL'
_computing_molecular_graphics 'Bruker SHELXTL'
_computing_publication_material 'Bruker SHELXTL'
_computing_structure_refinement 'SHELXL-97 (Sheldrick, 1997)'
_computing_structure_solution 'SHELXS-97 (Sheldrick, 1990)'
_diffrn_ambient_temperature 183(2)
_diffrn_measured_fraction_theta_full 0.998
_diffrn_measured_fraction_theta_max 0.998
_diffrn_measurement_device_type 'CCD area detector'
_diffrn_measurement_method 'phi and omega scans'
_diffrn_radiation_monochromator graphite
_diffrn_radiation_source 'fine-focus sealed tube'
_diffrn_radiation_type MoK\a
_diffrn_radiation_wavelength 0.71073
_diffrn_reflns_av_R_equivalents 0.0451
_diffrn_reflns_av_sigmaI/netI 0.0386
_diffrn_reflns_limit_h_max 12
_diffrn_reflns_limit_h_min -10
_diffrn_reflns_limit_k_max 16
_diffrn_reflns_limit_k_min -16
_diffrn_reflns_limit_l_max 20
_diffrn_reflns_limit_l_min -20
_diffrn_reflns_number 13040
_diffrn_reflns_theta_full 23.27
_diffrn_reflns_theta_max 23.27
_diffrn_reflns_theta_min 2.26
_exptl_absorpt_coefficient_mu 0.834
_exptl_absorpt_correction_type none
_exptl_crystal_colour yellow-oran
_exptl_crystal_density_diffrn 1.528
_exptl_crystal_density_method 'not measured'
_exptl_crystal_description plate
_exptl_crystal_F_000 1480
_exptl_crystal_size_max .05
_exptl_crystal_size_mid .2
_exptl_crystal_size_min .2
_refine_diff_density_max 0.431
_refine_diff_density_min -0.555
_refine_diff_density_rms 0.067
_refine_ls_abs_structure_details 'Flack H D (1983), Acta Cryst. A39, 876-881'
_refine_ls_abs_structure_Flack -0.06(4)
_refine_ls_extinction_method none
_refine_ls_goodness_of_fit_ref 1.264
_refine_ls_hydrogen_treatment mixed
_refine_ls_matrix_type full
_refine_ls_number_parameters 379
_refine_ls_number_reflns 4570
_refine_ls_number_restraints 0
_refine_ls_restrained_S_all 1.264
_refine_ls_R_factor_all 0.0412
_refine_ls_R_factor_gt 0.0397
_refine_ls_shift/su_max 0.001
_refine_ls_shift/su_mean 0.000
_refine_ls_structure_factor_coef Fsqd
_refine_ls_weighting_details 'calc w=1/[\s^2^(Fo^2^)+(0.0218P)^2^+3.2831P] where P=(Fo^2^+2Fc^2^)/3'
_refine_ls_weighting_scheme calc
_refine_ls_wR_factor_gt 0.0792
_refine_ls_wR_factor_ref 0.0797
_reflns_number_gt 4466
_reflns_number_total 4570
_reflns_threshold_expression >2sigma(I)
_cod_data_source_file ic020032i_3.cif
_cod_data_source_block 00223t
_cod_depositor_comments
;
The following automatic conversions were performed:

'_symmetry_cell_setting' value 'Orthorhombic' changed to
'orthorhombic' according to the built-in table from CIF Core
dictionary named 'cif_core.dic' version 2.4.1 from 2010-06-29.

Automatic conversion script
Id: cif_fix_values 1646 2011-03-28 12:23:43Z adriana 
;
_cod_original_cell_volume 3176.9(12)
_cod_database_code 4318752

loop_
_symmetry_equiv_pos_as_xyz
'x, y, z'
'-x+1/2, -y, z+1/2'
'-x, y+1/2, -z+1/2'
'x+1/2, -y+1/2, -z'

loop_
_atom_site_label
_atom_site_type_symbol
_atom_site_fract_x
_atom_site_fract_y
_atom_site_fract_z
_atom_site_U_iso_or_equiv
_atom_site_adp_type
_atom_site_occupancy
_atom_site_symmetry_multiplicity
_atom_site_calc_flag
_atom_site_refinement_flags
_atom_site_disorder_assembly
_atom_site_disorder_group
Tc1 Tc 0.21688(4) 0.13694(3) 0.32433(2) 0.02606(12) Uani 1 1 d . . .
Cl1 Cl 0.09152(12) 0.01522(9) 0.34072(7) 0.0380(3) Uani 1 1 d . . .
Cl2 Cl 0.32471(13) 0.26625(9) 0.30016(8) 0.0398(4) Uani 1 1 d . . .
Cl3 Cl 0.26254(13) 0.14464(10) 0.45009(6) 0.0416(3) Uani 1 1 d . . .
P1 P 0.11442(13) 0.16447(9) 0.21084(7) 0.0303(3) Uani 1 1 d . . .
P2 P 0.38809(12) 0.04336(9) 0.29865(7) 0.0279(3) Uani 1 1 d . . .
N1 N 0.0618(4) 0.2197(3) 0.3344(2) 0.0276(10) Uani 1 1 d . . .
N2 N 0.3210(4) 0.0074(3) 0.1646(3) 0.0436(12) Uani 1 1 d . . .
C11 C 0.0168(5) 0.2329(4) 0.2681(3) 0.0360(14) Uani 1 1 d . . .
C12 C -0.0783(6) 0.2865(5) 0.2566(4) 0.063(2) Uani 1 1 d . . .
H12 H -0.1087 0.2950 0.2098 0.075 Uiso 1 1 calc R . .
C13 C -0.1303(6) 0.3286(5) 0.3143(4) 0.066(2) Uani 1 1 d . . .
H13 H -0.1964 0.3671 0.3075 0.079 Uiso 1 1 calc R . .
C14 C -0.0862(6) 0.3145(4) 0.3805(3) 0.0463(16) Uani 1 1 d . . .
H14 H -0.1217 0.3428 0.4205 0.056 Uiso 1 1 calc R . .
C15 C 0.0101(5) 0.2593(4) 0.3900(3) 0.0366(14) Uani 1 1 d . . .
H15 H 0.0401 0.2491 0.4367 0.044 Uiso 1 1 calc R . .
C16 C 0.1710(5) 0.2369(4) 0.1410(3) 0.0354(14) Uani 1 1 d . . .
C17 C 0.0924(6) 0.2873(4) 0.1011(3) 0.0467(16) Uani 1 1 d . . .
H17 H 0.0093 0.2838 0.1104 0.056 Uiso 1 1 calc R . .
C18 C 0.1338(7) 0.3424(4) 0.0480(3) 0.0540(18) Uani 1 1 d . . .
H18 H 0.0792 0.3767 0.0209 0.065 Uiso 1 1 calc R . .
C19 C 0.2529(6) 0.3477(4) 0.0344(3) 0.0500(18) Uani 1 1 d . . .
H19 H 0.2814 0.3868 -0.0015 0.060 Uiso 1 1 calc R . .
C21 C 0.4184(5) 0.0302(3) 0.2028(3) 0.0291(12) Uani 1 1 d . . .
C22 C 0.5303(5) 0.0361(3) 0.1717(3) 0.0381(13) Uani 1 1 d . . .
H22 H 0.5976 0.0537 0.1990 0.046 Uiso 1 1 calc R . .
C23 C 0.5418(6) 0.0158(4) 0.0996(3) 0.0455(16) Uani 1 1 d . . .
H23 H 0.6178 0.0186 0.0775 0.055 Uiso 1 1 calc R . .
C24 C 0.4437(6) -0.0081(4) 0.0607(3) 0.0466(16) Uani 1 1 d . . .
H24 H 0.4505 -0.0222 0.0115 0.056 Uiso 1 1 calc R . .
C25 C 0.3361(6) -0.0110(4) 0.0944(3) 0.0437(15) Uani 1 1 d . . .
H25 H 0.2679 -0.0268 0.0672 0.052 Uiso 1 1 calc R . .
C26 C 0.3696(4) -0.0728(3) 0.3268(3) 0.0319(12) Uani 1 1 d . . .
C27 C 0.3988(5) -0.1424(4) 0.2835(3) 0.0426(14) Uani 1 1 d . . .
H27 H 0.4297 -0.1313 0.2372 0.051 Uiso 1 1 calc R . .
C28 C 0.3839(7) -0.2281(4) 0.3063(3) 0.0540(18) Uani 1 1 d . . .
H28 H 0.4056 -0.2760 0.2762 0.065 Uiso 1 1 calc R . .
C29 C 0.3369(6) -0.2446(4) 0.3736(3) 0.0510(18) Uani 1 1 d . . .
H29 H 0.3237 -0.3038 0.3890 0.061 Uiso 1 1 calc R . .
C110 C 0.3318(6) 0.2968(4) 0.0725(3) 0.0493(18) Uani 1 1 d . . .
H110 H 0.4145 0.2995 0.0620 0.059 Uiso 1 1 calc R . .
C111 C 0.2909(6) 0.2410(4) 0.1265(3) 0.0403(14) Uani 1 1 d . . .
H111 H 0.3456 0.2062 0.1532 0.048 Uiso 1 1 calc R . .
C112 C 0.0143(5) 0.0888(3) 0.1630(3) 0.0322(13) Uani 1 1 d . . .
C113 C 0.0363(5) 0.0671(4) 0.0917(3) 0.0365(14) Uani 1 1 d . . .
H113 H 0.1006 0.0941 0.0670 0.044 Uiso 1 1 calc R . .
C114 C -0.0352(6) 0.0064(4) 0.0575(4) 0.0498(18) Uani 1 1 d . . .
H114 H -0.0207 -0.0076 0.0089 0.060 Uiso 1 1 calc R . .
C115 C -0.1274(6) -0.0341(4) 0.0929(4) 0.0521(18) Uani 1 1 d . . .
H115 H -0.1760 -0.0764 0.0692 0.063 Uiso 1 1 calc R . .
C116 C -0.1490(5) -0.0131(4) 0.1630(4) 0.0483(16) Uani 1 1 d . . .
H116 H -0.2120 -0.0418 0.1877 0.058 Uiso 1 1 calc R . .
C117 C -0.0805(5) 0.0493(4) 0.1983(3) 0.0421(15) Uani 1 1 d . . .
H117 H -0.0982 0.0650 0.2462 0.050 Uiso 1 1 calc R . .
C210 C 0.3095(6) -0.1744(4) 0.4179(3) 0.0450(16) Uani 1 1 d . . .
H210 H 0.2796 -0.1853 0.4645 0.054 Uiso 1 1 calc R . .
C211 C 0.3254(5) -0.0891(4) 0.3948(3) 0.0375(14) Uani 1 1 d . . .
H211 H 0.3061 -0.0409 0.4253 0.045 Uiso 1 1 calc R . .
C212 C 0.5333(5) 0.0689(4) 0.3385(3) 0.0350(14) Uani 1 1 d . . .
C213 C 0.5515(5) 0.1463(4) 0.3775(3) 0.0419(14) Uani 1 1 d . . .
H213 H 0.4881 0.1874 0.3833 0.050 Uiso 1 1 calc R . .
C214 C 0.6616(6) 0.1638(5) 0.4078(3) 0.0561(19) Uani 1 1 d . . .
H214 H 0.6732 0.2166 0.4346 0.067 Uiso 1 1 calc R . .
C215 C 0.7542(6) 0.1050(5) 0.3993(4) 0.063(2) Uani 1 1 d . . .
H215 H 0.8297 0.1172 0.4199 0.076 Uiso 1 1 calc R . .
C216 C 0.7373(6) 0.0286(5) 0.3609(4) 0.0552(19) Uani 1 1 d . . .
H216 H 0.8017 -0.0115 0.3542 0.066 Uiso 1 1 calc R . .
C217 C 0.6265(5) 0.0097(4) 0.3319(3) 0.0427(14) Uani 1 1 d . . .
H217 H 0.6146 -0.0445 0.3072 0.051 Uiso 1 1 calc R . .

loop_
_atom_site_aniso_label
_atom_site_aniso_U_11
_atom_site_aniso_U_22
_atom_site_aniso_U_33
_atom_site_aniso_U_23
_atom_site_aniso_U_13
_atom_site_aniso_U_12
Tc1 0.0274(2) 0.0283(2) 0.0225(2) 0.00115(19) 0.0008(2) -0.0007(2)
Cl1 0.0333(8) 0.0366(7) 0.0441(9) 0.0066(6) -0.0015(6) -0.0036(6)
Cl2 0.0449(9) 0.0349(7) 0.0396(8) 0.0030(6) -0.0015(7) -0.0083(6)
Cl3 0.0473(9) 0.0518(8) 0.0256(6) 0.0005(6) -0.0029(6) -0.0027(8)
P1 0.0296(8) 0.0346(8) 0.0267(7) 0.0006(6) 0.0023(6) 0.0029(6)
P2 0.0264(8) 0.0305(7) 0.0269(7) 0.0030(6) -0.0006(6) -0.0016(6)
N1 0.025(2) 0.027(2) 0.031(3) -0.003(2) 0.004(2) 0.0024(19)
N2 0.043(3) 0.047(3) 0.040(3) -0.001(2) 0.002(2) -0.004(2)
C11 0.040(4) 0.037(3) 0.032(3) 0.002(3) -0.001(3) 0.003(3)
C12 0.055(5) 0.092(6) 0.041(4) -0.006(4) -0.008(3) 0.036(4)
C13 0.050(4) 0.089(5) 0.059(5) -0.001(4) 0.001(4) 0.038(4)
C14 0.040(4) 0.045(4) 0.053(4) -0.011(3) 0.007(3) 0.002(3)
C15 0.038(4) 0.036(3) 0.036(3) -0.007(3) 0.003(3) -0.006(3)
C16 0.049(4) 0.030(3) 0.027(3) 0.002(2) -0.003(3) -0.006(3)
C17 0.052(4) 0.047(4) 0.041(4) 0.006(3) 0.005(3) 0.001(3)
C18 0.072(5) 0.042(4) 0.047(4) 0.009(3) -0.007(4) 0.003(4)
C19 0.072(5) 0.038(3) 0.040(3) 0.013(3) 0.000(3) -0.014(3)
C21 0.027(3) 0.030(3) 0.031(3) 0.005(2) -0.003(2) -0.001(2)
C22 0.036(3) 0.038(3) 0.041(3) 0.002(3) -0.005(3) -0.004(3)
C23 0.044(4) 0.057(4) 0.035(4) 0.004(3) 0.012(3) -0.005(3)
C24 0.051(4) 0.058(4) 0.031(3) 0.000(3) 0.005(3) 0.003(3)
C25 0.055(4) 0.047(4) 0.029(3) -0.003(3) -0.007(3) -0.003(3)
C26 0.021(3) 0.034(3) 0.041(3) 0.006(3) -0.006(3) 0.001(2)
C27 0.044(3) 0.043(3) 0.041(3) 0.006(3) 0.011(3) 0.008(3)
C28 0.076(5) 0.044(4) 0.042(4) -0.001(3) 0.011(4) 0.009(4)
C29 0.069(5) 0.025(3) 0.058(4) 0.014(3) 0.005(4) 0.006(3)
C110 0.050(4) 0.053(4) 0.045(4) -0.001(3) 0.001(3) -0.026(3)
C111 0.043(4) 0.045(3) 0.033(3) 0.002(3) 0.009(3) 0.000(3)
C112 0.032(3) 0.035(3) 0.029(3) 0.000(3) -0.001(3) 0.004(2)
C113 0.034(3) 0.037(3) 0.038(3) -0.001(3) -0.003(3) 0.003(3)
C114 0.057(5) 0.048(4) 0.044(4) -0.009(3) -0.007(3) 0.016(4)
C115 0.049(4) 0.040(4) 0.068(5) -0.011(3) -0.018(4) 0.000(3)
C116 0.037(3) 0.052(4) 0.056(4) 0.002(3) -0.001(3) -0.004(3)
C117 0.037(3) 0.054(4) 0.035(3) 0.001(3) 0.002(3) -0.003(3)
C210 0.060(4) 0.041(3) 0.034(3) 0.017(3) 0.004(3) 0.008(3)
C211 0.040(4) 0.040(3) 0.033(3) 0.006(3) -0.001(3) 0.007(3)
C212 0.030(3) 0.042(3) 0.033(3) 0.009(3) 0.003(2) -0.006(3)
C213 0.032(3) 0.053(4) 0.040(3) -0.001(3) 0.000(3) -0.015(3)
C214 0.053(4) 0.059(4) 0.057(4) 0.004(3) -0.007(4) -0.023(4)
C215 0.046(5) 0.083(5) 0.060(4) 0.024(4) -0.012(3) -0.029(4)
C216 0.029(4) 0.070(5) 0.066(4) 0.034(4) -0.002(3) 0.001(3)
C217 0.032(3) 0.054(4) 0.042(3) 0.015(3) -0.001(3) 0.003(3)

loop_
_atom_type_symbol
_atom_type_description
_atom_type_scat_dispersion_real
_atom_type_scat_dispersion_imag
_atom_type_scat_source
C C 0.0033 0.0016 'International Tables Vol C Tables 4.2.6.8 and 6.1.1.4'
H H 0.0000 0.0000 'International Tables Vol C Tables 4.2.6.8 and 6.1.1.4'
N N 0.0061 0.0033 'International Tables Vol C Tables 4.2.6.8 and 6.1.1.4'
P P 0.1023 0.0942 'International Tables Vol C Tables 4.2.6.8 and 6.1.1.4'
Cl Cl 0.1484 0.1585 'International Tables Vol C Tables 4.2.6.8 and 6.1.1.4'
Tc Tc -1.4390 0.7593 'International Tables Vol C Tables 4.2.6.8 and 6.1.1.4'

loop_
_geom_angle_atom_site_label_1
_geom_angle_atom_site_label_2
_geom_angle_atom_site_label_3
_geom_angle
_geom_angle_site_symmetry_1
_geom_angle_site_symmetry_3
_geom_angle_publ_flag
N1 Tc1 Cl1 87.57(12) . . ?
N1 Tc1 Cl2 87.21(12) . . ?
Cl1 Tc1 Cl2 173.36(5) . . ?
N1 Tc1 Cl3 93.31(13) . . ?
Cl1 Tc1 Cl3 92.12(5) . . ?
Cl2 Tc1 Cl3 92.27(5) . . ?
N1 Tc1 P2 173.59(13) . . ?
Cl1 Tc1 P2 92.60(5) . . ?
Cl2 Tc1 P2 92.13(6) . . ?
Cl3 Tc1 P2 93.08(5) . . ?
N1 Tc1 P1 66.36(12) . . ?
Cl1 Tc1 P1 88.00(5) . . ?
Cl2 Tc1 P1 86.16(5) . . ?
Cl3 Tc1 P1 159.66(5) . . ?
P2 Tc1 P1 107.24(5) . . ?
C16 P1 C112 103.6(2) . . ?
C16 P1 C11 106.8(3) . . ?
C112 P1 C11 105.5(3) . . ?
C16 P1 Tc1 124.22(19) . . ?
C112 P1 Tc1 127.26(18) . . ?
C11 P1 Tc1 82.44(18) . . ?
C212 P2 C21 104.9(2) . . ?
C212 P2 C26 100.6(2) . . ?
C21 P2 C26 101.4(2) . . ?
C212 P2 Tc1 119.93(19) . . ?
C21 P2 Tc1 113.71(17) . . ?
C26 P2 Tc1 114.00(17) . . ?
C15 N1 C11 119.3(4) . . ?
C15 N1 Tc1 132.8(4) . . ?
C11 N1 Tc1 107.8(3) . . ?
C21 N2 C25 117.7(5) . . ?
C12 C11 N1 121.7(5) . . ?
C12 C11 P1 135.0(5) . . ?
N1 C11 P1 103.3(4) . . ?
C11 C12 C13 118.8(6) . . ?
C14 C13 C12 119.4(6) . . ?
C13 C14 C15 120.1(6) . . ?
N1 C15 C14 120.7(6) . . ?
C111 C16 C17 119.5(6) . . ?
C111 C16 P1 120.7(4) . . ?
C17 C16 P1 119.8(5) . . ?
C18 C17 C16 120.5(6) . . ?
C19 C18 C17 120.1(6) . . ?
C18 C19 C110 120.1(6) . . ?
N2 C21 C22 121.8(5) . . ?
N2 C21 P2 113.3(4) . . ?
C22 C21 P2 124.8(4) . . ?
C21 C22 C23 118.5(5) . . ?
C24 C23 C22 120.1(6) . . ?
C25 C24 C23 118.2(6) . . ?
N2 C25 C24 123.7(6) . . ?
C27 C26 C211 119.7(5) . . ?
C27 C26 P2 122.2(4) . . ?
C211 C26 P2 118.1(4) . . ?
C26 C27 C28 120.5(5) . . ?
C27 C28 C29 119.9(6) . . ?
C210 C29 C28 119.5(5) . . ?
C19 C110 C111 120.2(6) . . ?
C16 C111 C110 119.5(6) . . ?
C117 C112 C113 119.4(5) . . ?
C117 C112 P1 120.2(4) . . ?
C113 C112 P1 120.3(4) . . ?
C114 C113 C112 120.0(6) . . ?
C115 C114 C113 120.6(6) . . ?
C114 C115 C116 119.5(6) . . ?
C115 C116 C117 121.2(6) . . ?
C116 C117 C112 119.3(5) . . ?
C211 C210 C29 120.1(5) . . ?
C210 C211 C26 120.2(5) . . ?
C217 C212 C213 118.5(5) . . ?
C217 C212 P2 120.0(4) . . ?
C213 C212 P2 121.4(4) . . ?
C214 C213 C212 120.4(6) . . ?
C215 C214 C213 120.2(7) . . ?
C216 C215 C214 119.9(6) . . ?
C215 C216 C217 120.2(6) . . ?
C212 C217 C216 120.7(6) . . ?

loop_
_geom_bond_atom_site_label_1
_geom_bond_atom_site_label_2
_geom_bond_distance
_geom_bond_site_symmetry_2
_geom_bond_publ_flag
Tc1 N1 2.150(4) . ?
Tc1 Cl1 2.3338(14) . ?
Tc1 Cl2 2.3403(15) . ?
Tc1 Cl3 2.4174(13) . ?
Tc1 P2 2.4325(15) . ?
Tc1 P1 2.4554(15) . ?
P1 C16 1.821(6) . ?
P1 C112 1.836(5) . ?
P1 C11 1.849(6) . ?
P2 C212 1.834(6) . ?
P2 C21 1.842(5) . ?
P2 C26 1.843(5) . ?
N1 C15 1.335(7) . ?
N1 C11 1.358(7) . ?
N2 C21 1.351(7) . ?
N2 C25 1.357(7) . ?
C11 C12 1.356(9) . ?
C12 C13 1.385(9) . ?
C13 C14 1.355(9) . ?
C14 C15 1.377(8) . ?
C16 C111 1.374(8) . ?
C16 C17 1.385(8) . ?
C17 C18 1.377(8) . ?
C18 C19 1.364(9) . ?
C19 C110 1.373(9) . ?
C21 C22 1.388(7) . ?
C22 C23 1.393(9) . ?
C23 C24 1.370(9) . ?
C24 C25 1.365(8) . ?
C26 C27 1.368(8) . ?
C26 C211 1.391(8) . ?
C27 C28 1.372(8) . ?
C28 C29 1.391(9) . ?
C29 C210 1.382(8) . ?
C110 C111 1.396(8) . ?
C112 C117 1.387(7) . ?
C112 C113 1.399(7) . ?
C113 C114 1.377(8) . ?
C114 C115 1.374(9) . ?
C115 C116 1.375(9) . ?
C116 C117 1.384(8) . ?
C210 C211 1.369(7) . ?
C212 C217 1.382(8) . ?
C212 C213 1.393(8) . ?
C213 C214 1.385(8) . ?
C214 C215 1.376(10) . ?
C215 C216 1.372(10) . ?
C216 C217 1.387(9) . ?
